data_4319156
loop_
_publ_author_name
'Sibaprasad Bhattacharyya'
'Indranil Chakraborty'
'Bimal Kumar Dirghangi'
'Animesh Chakravorty'

_publ_section_title
;
 Oxygen Atom Transfer from Nitrogenous ReVO Reagents to Diphosphines and
 Subsequent Transformations. Rhenium(III) Products and Reaction Models
;
_journal_name_full 'Inorganic Chemistry'
_journal_page_first 286
_journal_page_last 293
_journal_paper_doi 10.1021/ic0005893
_journal_volume 40
_journal_year 2001
_chemical_compound_source 'laboratoy synthesis'
_chemical_formula_sum 'C30 H25 Cl6 N3 P Re'
_chemical_formula_weight 857.40
_chemical_name_systematic
; 
 ? 
;
_space_group_IT_number 14
_symmetry_cell_setting monoclinic
_symmetry_space_group_name_Hall '-P 2yn'
_symmetry_space_group_name_H-M 'P 1 21/n 1'
_atom_sites_solution_hydrogens geom
_atom_sites_solution_primary 'Patterson heavy atom'
_atom_sites_solution_secondary difmap
_audit_creation_method SHELXL
_cell_angle_alpha 90.00
_cell_angle_beta 100.94(5)
_cell_angle_gamma 90.00
_cell_formula_units_Z 4
_cell_length_a 11.695(6)
_cell_length_b 17.745(7)
_cell_length_c 15.459(9)
_cell_measurement_reflns_used 30
_cell_measurement_temperature 293(2)
_cell_measurement_theta_max 14
_cell_measurement_theta_min 7
_cell_volume 3150(3)
_computing_cell_refinement 'Siemens P3/P4 V-4.27 PC'
_computing_data_collection 'Siemens P3/P4 V-4.27 PC'
_computing_data_reduction 'Siemens P3/P4 V-4.27 PC'
_computing_molecular_graphics 'Siemens SHELXTL V-5.03 PC'
_computing_publication_material 'Siemens SHELXTL V-5.03 PC'
_computing_structure_refinement 'SHELXL-93 (Sheldrick, 1993)'
_computing_structure_solution 'SHELXS-86 (Sheldrick, 1990)'
_diffrn_ambient_temperature 293(2)
_diffrn_measurement_device 'Siemens R3m/V'
_diffrn_measurement_method '\w scan'
_diffrn_radiation_monochromator graphite
_diffrn_radiation_source 'fine-focus sealed tube'
_diffrn_radiation_type MoK\a
_diffrn_radiation_wavelength 0.71073
_diffrn_reflns_av_R_equivalents 0.0480
_diffrn_reflns_av_sigmaI/netI 0.0548
_diffrn_reflns_limit_h_max 13
_diffrn_reflns_limit_h_min 0
_diffrn_reflns_limit_k_max 21
_diffrn_reflns_limit_k_min 0
_diffrn_reflns_limit_l_max 18
_diffrn_reflns_limit_l_min -18
_diffrn_reflns_number 6002
_diffrn_reflns_theta_max 25.05
_diffrn_reflns_theta_min 1.77
_diffrn_standards_decay_% 0
_diffrn_standards_interval_count 198
_diffrn_standards_number 2
_exptl_absorpt_coefficient_mu 4.444
_exptl_absorpt_correction_T_max 1.000
_exptl_absorpt_correction_T_min 0.325
_exptl_absorpt_correction_type semi-empirical
_exptl_crystal_colour dark
_exptl_crystal_density_diffrn 1.808
_exptl_crystal_description Parallelopiped
_exptl_crystal_F_000 1672
_exptl_crystal_size_max 0.4
_exptl_crystal_size_mid 0.25
_exptl_crystal_size_min 0.1
_refine_diff_density_max 1.494
_refine_diff_density_min -4.607
_refine_diff_density_rms 0.185
_refine_ls_extinction_method none
_refine_ls_goodness_of_fit_all 1.040
_refine_ls_goodness_of_fit_obs 1.063
_refine_ls_matrix_type full
_refine_ls_number_parameters 370
_refine_ls_number_reflns 5563
_refine_ls_number_restraints 0
_refine_ls_restrained_S_all 1.057
_refine_ls_restrained_S_obs 1.063
_refine_ls_R_factor_all 0.0898
_refine_ls_R_factor_obs 0.0585
_refine_ls_shift/esd_max 0.001
_refine_ls_shift/esd_mean 0.000
_refine_ls_structure_factor_coef Fsqd
_refine_ls_weighting_details 'w=1/[\s^2^(Fo^2^)+(0.0896P)^2^+18.3209P] where P=(Fo^2^+2Fc^2^)/3'
_refine_ls_weighting_scheme calc
_refine_ls_wR_factor_all 0.1656
_refine_ls_wR_factor_obs 0.1403
_reflns_number_observed 4032
_reflns_number_total 5564
_reflns_observed_criterion >2sigma(I)
_cod_data_source_file ic0005893_2.cif
_cod_data_source_block 616re
_cod_depositor_comments
;
The following automatic conversions were performed:

'_refine_ls_weighting_scheme' value 'calc
w=1/[\s^2^(Fo^2^)+(0.0896P)^2^+18.3209P] where P=(Fo^2^+2Fc^2^)/3'
was changed to 'calc'. New tag '_refine_ls_weighting_details' was
created. The value of the new tag was set to
'w=1/[\s^2^(Fo^2^)+(0.0896P)^2^+18.3209P] where P=(Fo^2^+2Fc^2^)/3'.

Automatic conversion script
Id: cif_fix_values 3143 2015-03-26 13:38:13Z robertas 
;
_cod_original_cell_volume 3149.9(27)
_cod_database_code 4319156

loop_
_symmetry_equiv_pos_as_xyz
'x, y, z'
'-x+1/2, y+1/2, -z+1/2'
'-x, -y, -z'
'x-1/2, -y-1/2, z-1/2'

loop_
_atom_site_aniso_label
_atom_site_aniso_U_11
_atom_site_aniso_U_22
_atom_site_aniso_U_33
_atom_site_aniso_U_23
_atom_site_aniso_U_13
_atom_site_aniso_U_12
Re 0.0439(3) 0.0335(2) 0.0287(2) 0.0001(2) 0.0105(2) 0.0002(2)
Cl1 0.072(2) 0.063(2) 0.050(2) -0.0056(15) 0.031(2) 0.003(2)
Cl2 0.055(2) 0.045(2) 0.0431(15) 0.0126(13) 0.0091(12) -0.0002(14)
Cl3 0.068(2) 0.046(2) 0.049(2) -0.0095(13) -0.0070(14) -0.013(2)
Cl4 0.120(3) 0.049(2) 0.097(3) -0.014(2) 0.033(3) -0.026(2)
Cl5 0.133(5) 0.142(5) 0.162(6) 0.035(5) 0.004(4) 0.029(4)
Cl6 0.106(4) 0.157(5) 0.091(3) 0.011(3) 0.036(3) 0.020(4)
P1 0.0433(15) 0.0341(15) 0.0321(13) 0.0034(11) 0.0122(11) 0.0026(12)
N1 0.049(5) 0.037(5) 0.033(5) -0.002(4) 0.016(4) -0.002(4)
N2 0.058(6) 0.045(6) 0.045(5) -0.001(5) 0.013(4) 0.002(5)
N3 0.051(6) 0.056(6) 0.038(5) 0.021(5) 0.019(4) 0.015(5)
C1 0.053(7) 0.037(6) 0.041(6) -0.003(5) 0.014(5) 0.004(5)
C2 0.052(8) 0.060(9) 0.058(8) 0.018(7) 0.009(6) 0.019(7)
C3 0.072(9) 0.055(9) 0.059(8) 0.016(7) 0.012(7) 0.006(7)
C4 0.083(10) 0.036(7) 0.062(8) 0.000(6) 0.011(7) 0.003(7)
C5 0.062(8) 0.035(6) 0.046(7) -0.006(5) 0.012(6) -0.007(6)
C6 0.035(6) 0.035(6) 0.045(6) 0.002(5) 0.010(5) -0.004(5)
C7 0.042(6) 0.031(6) 0.049(6) -0.003(5) 0.016(5) -0.002(5)
C8 0.048(7) 0.052(8) 0.061(8) 0.010(6) 0.018(6) -0.003(6)
C9 0.059(8) 0.039(7) 0.066(8) -0.012(6) 0.012(6) -0.011(6)
C10 0.084(10) 0.050(8) 0.046(7) -0.005(6) 0.007(7) 0.001(7)
C11 0.061(8) 0.054(8) 0.041(7) -0.009(6) 0.003(6) -0.007(6)
C12 0.055(7) 0.035(6) 0.033(5) 0.002(5) 0.022(5) 0.005(5)
C13 0.039(6) 0.053(7) 0.060(7) -0.001(6) 0.017(5) -0.001(6)
C14 0.085(11) 0.048(8) 0.083(10) 0.016(7) 0.039(9) -0.007(8)
C15 0.085(10) 0.044(7) 0.051(7) 0.019(6) 0.031(7) 0.005(7)
C16 0.072(9) 0.053(8) 0.045(7) 0.011(6) 0.019(6) 0.017(7)
C17 0.061(7) 0.043(7) 0.037(6) 0.002(5) 0.020(5) 0.011(6)
C18 0.050(7) 0.041(7) 0.034(6) -0.005(5) 0.000(5) 0.003(5)
C19 0.129(14) 0.038(7) 0.043(7) 0.009(6) 0.024(8) 0.025(8)
C20 0.154(17) 0.065(10) 0.041(8) 0.000(7) -0.003(9) 0.059(11)
C21 0.126(15) 0.065(11) 0.060(9) -0.027(8) -0.017(9) 0.043(10)
C22 0.072(10) 0.037(8) 0.102(12) -0.013(7) 0.026(9) 0.005(7)
C23 0.059(8) 0.044(7) 0.051(7) 0.005(6) 0.018(6) 0.011(6)
C24 0.047(6) 0.036(6) 0.050(7) 0.012(5) 0.010(5) -0.001(5)
C25 0.046(7) 0.061(8) 0.060(8) 0.016(7) 0.016(6) 0.001(6)
C26 0.054(8) 0.091(12) 0.063(9) 0.021(8) 0.003(7) 0.007(8)
C27 0.047(8) 0.070(10) 0.093(11) 0.010(8) 0.023(7) 0.004(7)
C28 0.046(7) 0.075(10) 0.077(10) 0.007(8) 0.026(7) 0.016(7)
C29 0.059(8) 0.071(9) 0.050(7) -0.007(7) 0.010(6) 0.022(7)
C30 0.242(30) 0.083(14) 0.082(13) -0.011(11) 0.020(16) -0.009(17)

loop_
_atom_site_label
_atom_site_type_symbol
_atom_site_fract_x
_atom_site_fract_y
_atom_site_fract_z
_atom_site_U_iso_or_equiv
_atom_site_thermal_displace_type
_atom_site_occupancy
_atom_site_calc_flag
_atom_site_refinement_flags
_atom_site_disorder_group
Re Re 0.39734(4) 0.88937(2) 0.15661(3) 0.0349(2) Uani 1 d . .
Cl1 Cl 0.5241(3) 0.8641(2) 0.0569(2) 0.0594(8) Uani 1 d . .
Cl2 Cl 0.3289(3) 0.9981(2) 0.0792(2) 0.0477(7) Uani 1 d . .
Cl3 Cl 0.2563(3) 0.8113(2) 0.0691(2) 0.0564(8) Uani 1 d . .
Cl4 Cl 0.6814(4) 1.2489(2) 0.2886(3) 0.0869(13) Uani 1 d . .
Cl5 Cl 0.5669(6) 0.5852(4) 0.0736(5) 0.149(3) Uani 1 d . .
Cl6 Cl 0.4248(5) 0.6632(4) -0.0706(3) 0.116(2) Uani 1 d . .
P1 P 0.2524(3) 0.9138(2) 0.2541(2) 0.0358(6) Uani 1 d . .
N1 N 0.4671(8) 0.7983(5) 0.2332(5) 0.039(2) Uani 1 d . .
N2 N 0.6015(9) 0.8867(6) 0.3003(6) 0.049(2) Uani 1 d . .
N3 N 0.5330(8) 0.9300(6) 0.2418(6) 0.047(2) Uani 1 d . .
C1 C 0.5644(10) 0.8133(6) 0.2939(7) 0.043(3) Uani 1 d . .
C2 C 0.6222(11) 0.7589(8) 0.3495(8) 0.057(3) Uani 1 d . .
H2A H 0.6892(11) 0.7714(8) 0.3897(8) 0.068 Uiso 1 calc R .
C3 C 0.5808(12) 0.6869(8) 0.3452(9) 0.062(4) Uani 1 d . .
H3A H 0.6190(12) 0.6497(8) 0.3821(9) 0.075 Uiso 1 calc R .
C4 C 0.4787(13) 0.6703(7) 0.2835(9) 0.061(3) Uani 1 d . .
H4A H 0.4483(13) 0.6217(7) 0.2787(9) 0.073 Uiso 1 calc R .
C5 C 0.4252(11) 0.7268(6) 0.2309(7) 0.048(3) Uani 1 d . .
H5A H 0.3566(11) 0.7158(6) 0.1917(7) 0.057 Uiso 1 calc R .
C6 C 0.5715(9) 1.0087(6) 0.2513(7) 0.038(2) Uani 1 d . .
C7 C 0.5867(9) 1.0491(6) 0.1781(7) 0.040(2) Uani 1 d . .
H7A H 0.5739(9) 1.0266(6) 0.1227(7) 0.048 Uiso 1 calc R .
C8 C 0.6220(10) 1.1246(7) 0.1886(9) 0.053(3) Uani 1 d . .
H8A H 0.6312(10) 1.1538(7) 0.1404(9) 0.063 Uiso 1 calc R .
C9 C 0.6426(11) 1.1546(7) 0.2731(9) 0.055(3) Uani 1 d . .
C10 C 0.6304(13) 1.1129(7) 0.3460(8) 0.061(4) Uani 1 d . .
H10A H 0.6468(13) 1.1342(7) 0.4019(8) 0.073 Uiso 1 calc R .
C11 C 0.5934(11) 1.0394(7) 0.3346(8) 0.053(3) Uani 1 d . .
H11A H 0.5834(11) 1.0105(7) 0.3829(8) 0.064 Uiso 1 calc R .
C12 C 0.2514(10) 0.8346(6) 0.3283(7) 0.039(2) Uani 1 d . .
C13 C 0.1616(10) 0.7830(7) 0.3176(8) 0.050(3) Uani 1 d . .
H13A H 0.0969(10) 0.7906(7) 0.2732(8) 0.060 Uiso 1 calc R .
C14 C 0.1656(14) 0.7203(8) 0.3713(10) 0.069(4) Uani 1 d . .
H14A H 0.1053(14) 0.6854(8) 0.3612(10) 0.083 Uiso 1 calc R .
C15 C 0.2581(13) 0.7095(7) 0.4393(8) 0.057(3) Uani 1 d . .
H15A H 0.2592(13) 0.6684(7) 0.4768(8) 0.069 Uiso 1 calc R .
C16 C 0.3484(12) 0.7595(7) 0.4516(8) 0.056(3) Uani 1 d . .
H16A H 0.4123(12) 0.7515(7) 0.4966(8) 0.067 Uiso 1 calc R .
C17 C 0.3456(11) 0.8225(7) 0.3971(7) 0.046(3) Uani 1 d . .
H17A H 0.4071(11) 0.8567(7) 0.4068(7) 0.055 Uiso 1 calc R .
C18 C 0.2859(10) 0.9954(6) 0.3265(7) 0.043(3) Uani 1 d . .
C19 C 0.2702(15) 0.9933(7) 0.4148(8) 0.069(4) Uani 1 d . .
H19A H 0.2466(15) 0.9491(7) 0.4385(8) 0.083 Uiso 1 calc R .
C20 C 0.2901(17) 1.0573(9) 0.4654(9) 0.089(6) Uani 1 d . .
H20A H 0.2804(17) 1.0556(9) 0.5237(9) 0.107 Uiso 1 calc R .
C21 C 0.3235(17) 1.1228(9) 0.4325(10) 0.088(6) Uani 1 d . .
H21A H 0.3358(17) 1.1655(9) 0.4680(10) 0.106 Uiso 1 calc R .
C22 C 0.3391(13) 1.1262(7) 0.3477(11) 0.069(4) Uani 1 d . .
H22A H 0.3639(13) 1.1706(7) 0.3252(11) 0.083 Uiso 1 calc R .
C23 C 0.3174(11) 1.0623(7) 0.2952(8) 0.051(3) Uani 1 d . .
H23A H 0.3248(11) 1.0654(7) 0.2365(8) 0.061 Uiso 1 calc R .
C24 C 0.1014(10) 0.9305(6) 0.2053(8) 0.044(3) Uani 1 d . .
C25 C 0.0583(11) 0.9332(7) 0.1150(8) 0.055(3) Uani 1 d . .
H25A H 0.1091(11) 0.9274(7) 0.0759(8) 0.066 Uiso 1 calc R .
C26 C -0.0594(12) 0.9445(9) 0.0827(10) 0.070(4) Uani 1 d . .
H26A H -0.0866(12) 0.9439(9) 0.0221(10) 0.084 Uiso 1 calc R .
C27 C -0.1363(12) 0.9564(9) 0.1378(11) 0.069(4) Uani 1 d . .
H27A H -0.2148(12) 0.9647(9) 0.1153(11) 0.083 Uiso 1 calc R .
C28 C -0.0950(11) 0.9557(8) 0.2278(10) 0.064(4) Uani 1 d . .
H28A H -0.1463(11) 0.9628(8) 0.2664(10) 0.077 Uiso 1 calc R .
C29 C 0.0213(11) 0.9446(8) 0.2604(9) 0.060(4) Uani 1 d . .
H29A H 0.0479(11) 0.9465(8) 0.3210(9) 0.072 Uiso 1 calc R .
C30 C 0.5167(24) 0.6658(11) 0.0299(12) 0.137(9) Uani 1 d . .
H30C H 0.5829(24) 0.6971(11) 0.0243(12) 0.165 Uiso 1 calc R .
H30A H 0.4762(24) 0.6907(11) 0.0711(12) 0.165 Uiso 1 calc R .

loop_
_atom_type_symbol
_atom_type_description
_atom_type_scat_dispersion_real
_atom_type_scat_dispersion_imag
_atom_type_scat_source
C C 0.0033 0.0016 'International Tables Vol C Tables 4.2.6.8 and 6.1.1.4'
H H 0.0000 0.0000 'International Tables Vol C Tables 4.2.6.8 and 6.1.1.4'
N N 0.0061 0.0033 'International Tables Vol C Tables 4.2.6.8 and 6.1.1.4'
P P 0.1023 0.0942 'International Tables Vol C Tables 4.2.6.8 and 6.1.1.4'
Cl Cl 0.1484 0.1585 'International Tables Vol C Tables 4.2.6.8 and 6.1.1.4'
Re Re -1.0185 7.2310 'International Tables Vol C Tables 4.2.6.8 and 6.1.1.4'

loop_
_geom_angle_atom_site_label_1
_geom_angle_atom_site_label_2
_geom_angle_atom_site_label_3
_geom_angle
_geom_angle_site_symmetry_1
_geom_angle_site_symmetry_3
_geom_angle_publ_flag
N3 Re N1 74.2(4) . . y
N3 Re Cl2 101.1(3) . . y
N1 Re Cl2 175.2(3) . . y
N3 Re Cl3 165.4(3) . . y
N1 Re Cl3 91.5(3) . . y
Cl2 Re Cl3 93.26(11) . . y
N3 Re Cl1 88.9(3) . . y
N1 Re Cl1 89.8(2) . . y
Cl2 Re Cl1 91.07(12) . . y
Cl3 Re Cl1 88.40(13) . . y
N3 Re P1 94.8(3) . . y
N1 Re P1 91.7(2) . . y
Cl2 Re P1 87.70(10) . . y
Cl3 Re P1 88.14(12) . . y
Cl1 Re P1 176.26(11) . . y
C24 P1 C12 105.5(5) . . ?
C24 P1 C18 101.8(5) . . ?
C12 P1 C18 104.6(5) . . ?
C24 P1 Re 119.7(4) . . ?
C12 P1 Re 109.4(3) . . ?
C18 P1 Re 114.5(4) . . ?
C5 N1 C1 117.0(10) . . ?
C5 N1 Re 127.7(8) . . ?
C1 N1 Re 115.3(7) . . ?
N3 N2 C1 110.9(10) . . ?
N2 N3 C6 110.3(9) . . ?
N2 N3 Re 122.7(8) . . ?
C6 N3 Re 126.9(7) . . ?
N1 C1 N2 116.8(10) . . ?
N1 C1 C2 122.6(11) . . ?
N2 C1 C2 120.6(11) . . ?
C3 C2 C1 119.9(13) . . ?
C2 C3 C4 118.4(12) . . ?
C5 C4 C3 118.8(12) . . ?
N1 C5 C4 123.2(12) . . ?
C11 C6 C7 122.2(11) . . ?
C11 C6 N3 118.0(10) . . ?
C7 C6 N3 119.8(9) . . ?
C6 C7 C8 118.9(11) . . ?
C9 C8 C7 118.0(11) . . ?
C10 C9 C8 122.5(12) . . ?
C10 C9 Cl4 117.9(10) . . ?
C8 C9 Cl4 119.5(10) . . ?
C11 C10 C9 119.0(12) . . ?
C10 C11 C6 119.5(12) . . ?
C13 C12 C17 117.5(10) . . ?
C13 C12 P1 122.3(9) . . ?
C17 C12 P1 120.2(9) . . ?
C12 C13 C14 121.6(12) . . ?
C15 C14 C13 120.3(13) . . ?
C16 C15 C14 119.6(12) . . ?
C15 C16 C17 120.5(12) . . ?
C12 C17 C16 120.5(12) . . ?
C23 C18 C19 117.4(11) . . ?
C23 C18 P1 121.0(9) . . ?
C19 C18 P1 121.3(10) . . ?
C20 C19 C18 119.4(13) . . ?
C21 C20 C19 121.7(14) . . ?
C20 C21 C22 120.0(14) . . ?
C21 C22 C23 119.0(14) . . ?
C18 C23 C22 122.5(12) . . ?
C25 C24 C29 116.5(11) . . ?
C25 C24 P1 124.2(9) . . ?
C29 C24 P1 119.3(9) . . ?
C26 C25 C24 120.8(12) . . ?
C27 C26 C25 121.5(14) . . ?
C26 C27 C28 118.7(13) . . ?
C29 C28 C27 120.2(13) . . ?
C28 C29 C24 122.2(12) . . ?
Cl5 C30 Cl6 117.6(12) . . ?

loop_
_geom_bond_atom_site_label_1
_geom_bond_atom_site_label_2
_geom_bond_distance
_geom_bond_site_symmetry_2
_geom_bond_publ_flag
Re N3 1.994(10) . y
Re N1 2.077(9) . y
Re Cl2 2.332(3) . y
Re Cl3 2.370(3) . y
Re Cl1 2.375(3) . y
Re P1 2.510(3) . y
Cl4 C9 1.740(12) . ?
Cl5 C30 1.64(2) . ?
Cl6 C30 1.71(2) . ?
P1 C24 1.808(12) . ?
P1 C12 1.816(11) . ?
P1 C18 1.826(11) . ?
N1 C5 1.357(14) . ?
N1 C1 1.357(14) . ?
N2 N3 1.333(13) . y
N2 C1 1.369(15) . ?
N3 C6 1.467(15) . ?
C1 C2 1.38(2) . ?
C2 C3 1.36(2) . ?
C3 C4 1.41(2) . ?
C4 C5 1.37(2) . ?
C6 C11 1.377(15) . ?
C6 C7 1.379(15) . ?
C7 C8 1.40(2) . ?
C8 C9 1.39(2) . ?
C9 C10 1.38(2) . ?
C10 C11 1.38(2) . ?
C12 C13 1.38(2) . ?
C12 C17 1.40(2) . ?
C13 C14 1.38(2) . ?
C14 C15 1.37(2) . ?
C15 C16 1.36(2) . ?
C16 C17 1.40(2) . ?
C18 C23 1.36(2) . ?
C18 C19 1.41(2) . ?
C19 C20 1.37(2) . ?
C20 C21 1.36(2) . ?
C21 C22 1.36(2) . ?
C22 C23 1.39(2) . ?
C24 C25 1.39(2) . ?
C24 C29 1.40(2) . ?
C25 C26 1.39(2) . ?
C26 C27 1.37(2) . ?
C27 C28 1.38(2) . ?
C28 C29 1.37(2) . ?
